data_7010182
loop_
_publ_author_name
'\'Olafsson, Sigurj\'on Norberg'
'Flensburg, Claus'
'Andersen, Peter'

_publ_section_title
;
 Lead(IV) complexes with phosphinoyldithioformates, R2P(O)CS2&#x2212;
 (R&#x2005;=&#x2005;Ph or PhCH2). Syntheses and characterization.
 Crystal structures of [PPh4][S2CP(O)Ph2]&#x00B7;0.5H2O,
 [PbPh2{S2CP(O)Ph2}2] and [PbPh2Cl{S2CP(O)Ph2}]
;
_journal_issue 23
_journal_name_full 'Journal of the Chemical Society, Dalton Transactions'
_journal_page_first 4360
_journal_paper_doi 10.1039/b006672i
_journal_year 2000
_chemical_formula_sum 'C74 H62 O3 P4 S4'
_chemical_formula_weight 1251.36
_chemical_name_systematic
; 
 ? 
;
_space_group_IT_number 4
_symmetry_cell_setting monoclinic
_symmetry_space_group_name_Hall 'P 2yb'
_symmetry_space_group_name_H-M 'P 1 21 1'
_atom_sites_solution_hydrogens geom
_atom_sites_solution_primary direct
_atom_sites_solution_secondary difmap
_audit_creation_method SHELXL-97
_cell_angle_alpha 90.00
_cell_angle_beta 117.221(11)
_cell_angle_gamma 90.00
_cell_formula_units_Z 2
_cell_length_a 9.1216(14)
_cell_length_b 41.242(8)
_cell_length_c 9.3324(12)
_cell_measurement_reflns_used 25
_cell_measurement_temperature 122(1)
_cell_measurement_theta_max 40.28
_cell_measurement_theta_min 37.37
_cell_volume 3122.0(9)
_computing_cell_refinement 'NONIUS CAD4'
_computing_data_collection 'NONIUS CAD4'
_computing_data_reduction 'DREADD (Blessing, 1989)'
_computing_molecular_graphics 'ORTEP-II (Johnson, 1976)'
_computing_publication_material 'SHELXL-97 (Sheldrick, 1997)'
_computing_structure_refinement 'SHELXL-97 (Sheldrick, 1997)'
_computing_structure_solution 'SHELXS-97 (Sheldrick, 1990)'
_diffrn_ambient_temperature 122(1)
_diffrn_measured_fraction_theta_full 1.000
_diffrn_measured_fraction_theta_max 1.000
_diffrn_measurement_device_type 'Enraf-Nonius CAD4'
_diffrn_measurement_method omega-2theta
_diffrn_radiation_monochromator graphite
_diffrn_radiation_source 'fine-focus sealed tube'
_diffrn_radiation_type CuK\a
_diffrn_radiation_wavelength 1.54180
_diffrn_reflns_av_R_equivalents 0.021
_diffrn_reflns_av_sigmaI/netI 0.0331
_diffrn_reflns_limit_h_max 10
_diffrn_reflns_limit_h_min -11
_diffrn_reflns_limit_k_max 51
_diffrn_reflns_limit_k_min -51
_diffrn_reflns_limit_l_max 11
_diffrn_reflns_limit_l_min -11
_diffrn_reflns_number 14683
_diffrn_reflns_theta_full 74.93
_diffrn_reflns_theta_max 74.93
_diffrn_reflns_theta_min 2.14
_diffrn_standards_decay_% 4.9
_diffrn_standards_interval_time '10000 seconds'
_diffrn_standards_number 5
_exptl_absorpt_coefficient_mu 2.755
_exptl_absorpt_correction_T_max 0.854
_exptl_absorpt_correction_T_min 0.436
_exptl_absorpt_correction_type analytical
_exptl_absorpt_process_details 'ABSORB (DeTitta, 1985)'
_exptl_crystal_colour red-brown
_exptl_crystal_density_diffrn 1.331
_exptl_crystal_density_method 'not measured'
_exptl_crystal_description prism
_exptl_crystal_F_000 1308
_exptl_crystal_size_max 0.52
_exptl_crystal_size_mid 0.17
_exptl_crystal_size_min 0.06
_refine_diff_density_max 0.212
_refine_diff_density_min -0.310
_refine_diff_density_rms 0.043
_refine_ls_abs_structure_details 'Flack H D (1983), Acta Cryst. A39, 876-881'
_refine_ls_abs_structure_Flack -0.001(7)
_refine_ls_extinction_method none
_refine_ls_goodness_of_fit_ref 1.887
_refine_ls_hydrogen_treatment mixed
_refine_ls_matrix_type full
_refine_ls_number_parameters 772
_refine_ls_number_reflns 12808
_refine_ls_number_restraints 1
_refine_ls_restrained_S_all 1.887
_refine_ls_R_factor_all 0.0303
_refine_ls_R_factor_gt 0.0294
_refine_ls_shift/su_max 0.004
_refine_ls_shift/su_mean 0.000
_refine_ls_structure_factor_coef Fsqd
_refine_ls_weighting_details 'calc w=1/[\s^2^(Fo^2^)+(0.0000P)^2^+0.0000P] where P=(Fo^2^+2Fc^2^)/3'
_refine_ls_weighting_scheme calc
_refine_ls_wR_factor_gt 0.0731
_refine_ls_wR_factor_ref 0.0735
_reflns_number_gt 12598
_reflns_number_total 12808
_reflns_threshold_expression >2sigma(I)
_cod_data_source_file b006672i.txt
_cod_data_source_block L
_cod_depositor_comments
;
The following automatic conversions were performed:
'_atom_site_symetry_multiplicity' tag replaced with
'_atom_site_symmetry_multiplicity'.

Automatic conversion script
Id: cif_correct_tags 1440 2010-10-19 06:21:57Z saulius 
;
_cod_original_cell_volume 3121.9(8)
_cod_original_sg_symbol_H-M P2(1)
_cod_database_code 7010182

loop_
_symmetry_equiv_pos_as_xyz
'x, y, z'
'-x, y+1/2, -z'

loop_
_atom_site_label
_atom_site_type_symbol
_atom_site_fract_x
_atom_site_fract_y
_atom_site_fract_z
_atom_site_U_iso_or_equiv
_atom_site_adp_type
_atom_site_occupancy
_atom_site_symmetry_multiplicity
_atom_site_calc_flag
_atom_site_refinement_flags
_atom_site_disorder_assembly
_atom_site_disorder_group
P1A P 1.06303(6) 0.626543(11) 0.64228(5) 0.01838(9) Uani 1 1 d . . .
S1A S 1.36984(6) 0.588628(13) 0.80429(6) 0.02817(11) Uani 1 1 d . . .
S2A S 1.12934(6) 0.573693(12) 0.45904(6) 0.02577(10) Uani 1 1 d . . .
O1A O 1.07471(19) 0.63359(4) 0.80397(17) 0.0270(3) Uani 1 1 d . . .
C1A C 1.1936(2) 0.59321(5) 0.6352(2) 0.0209(4) Uani 1 1 d . . .
C11A C 1.1281(2) 0.66131(4) 0.5657(2) 0.0194(4) Uani 1 1 d . . .
C12A C 1.1164(2) 0.69150(5) 0.6282(2) 0.0245(4) Uani 1 1 d . . .
H12A H 1.0719 0.6930 0.7021 0.029 Uiso 1 1 calc R . .
C13A C 1.1703(3) 0.71935(5) 0.5819(3) 0.0280(4) Uani 1 1 d . . .
H13A H 1.1623 0.7398 0.6243 0.034 Uiso 1 1 calc R . .
C14A C 1.2350(3) 0.71718(5) 0.4745(3) 0.0289(4) Uani 1 1 d . . .
H14A H 1.2705 0.7363 0.4424 0.035 Uiso 1 1 calc R . .
C15A C 1.2487(3) 0.68725(6) 0.4127(3) 0.0297(4) Uani 1 1 d . . .
H15A H 1.2952 0.6858 0.3403 0.036 Uiso 1 1 calc R . .
C16A C 1.1938(2) 0.65941(5) 0.4578(2) 0.0249(4) Uani 1 1 d . . .
H16A H 1.2013 0.6390 0.4145 0.030 Uiso 1 1 calc R . .
C21A C 0.8499(2) 0.61778(4) 0.5054(2) 0.0188(4) Uani 1 1 d . . .
C22A C 0.7787(2) 0.62210(5) 0.3383(2) 0.0221(4) Uani 1 1 d . . .
H22A H 0.8434 0.6301 0.2900 0.027 Uiso 1 1 calc R . .
C23A C 0.6137(3) 0.61474(5) 0.2434(3) 0.0275(4) Uani 1 1 d . . .
H23A H 0.5660 0.6175 0.1300 0.033 Uiso 1 1 calc R . .
C24A C 0.5172(3) 0.60336(6) 0.3128(3) 0.0320(5) Uani 1 1 d . . .
H24A H 0.4044 0.5983 0.2468 0.038 Uiso 1 1 calc R . .
C25A C 0.5860(3) 0.59938(5) 0.4790(3) 0.0305(5) Uani 1 1 d . . .
H25A H 0.5202 0.5919 0.5269 0.037 Uiso 1 1 calc R . .
C26A C 0.7517(3) 0.60647(5) 0.5744(3) 0.0238(4) Uani 1 1 d . . .
H26A H 0.7989 0.6036 0.6878 0.029 Uiso 1 1 calc R . .
P2A P 0.73030(5) 0.496607(11) 0.69344(5) 0.01464(8) Uani 1 1 d . . .
C31A C 0.6627(2) 0.50733(4) 0.4868(2) 0.0170(3) Uani 1 1 d . . .
C32A C 0.7619(2) 0.52682(4) 0.4438(2) 0.0206(4) Uani 1 1 d . . .
H32A H 0.8609 0.5359 0.5247 0.025 Uiso 1 1 calc R . .
C33A C 0.7148(3) 0.53281(5) 0.2826(2) 0.0251(4) Uani 1 1 d . . .
H33A H 0.7820 0.5460 0.2529 0.030 Uiso 1 1 calc R . .
C34A C 0.5695(3) 0.51965(5) 0.1640(2) 0.0287(4) Uani 1 1 d . . .
H34A H 0.5375 0.5239 0.0536 0.034 Uiso 1 1 calc R . .
C35A C 0.4715(3) 0.50041(6) 0.2066(2) 0.0310(5) Uani 1 1 d . . .
H35A H 0.3721 0.4915 0.1252 0.037 Uiso 1 1 calc R . .
C36A C 0.5174(2) 0.49399(5) 0.3670(2) 0.0241(4) Uani 1 1 d . . .
H36A H 0.4503 0.4806 0.3957 0.029 Uiso 1 1 calc R . .
C41A C 0.8613(2) 0.46189(4) 0.7397(2) 0.0168(3) Uani 1 1 d . . .
C42A C 0.9657(2) 0.45445(5) 0.9015(2) 0.0229(4) Uani 1 1 d . . .
H42A H 0.9727 0.4687 0.9844 0.027 Uiso 1 1 calc R . .
C43A C 1.0585(3) 0.42633(6) 0.9403(3) 0.0286(5) Uani 1 1 d . . .
H43A H 1.1294 0.4212 1.0498 0.034 Uiso 1 1 calc R . .
C44A C 1.0473(3) 0.40555(5) 0.8182(3) 0.0310(5) Uani 1 1 d . . .
H44A H 1.1108 0.3862 0.8447 0.037 Uiso 1 1 calc R . .
C45A C 0.9444(3) 0.41288(5) 0.6582(3) 0.0296(5) Uani 1 1 d . . .
H45A H 0.9382 0.3986 0.5758 0.036 Uiso 1 1 calc R . .
C46A C 0.8510(2) 0.44080(5) 0.6180(2) 0.0218(4) Uani 1 1 d . . .
H46A H 0.7799 0.4457 0.5082 0.026 Uiso 1 1 calc R . .
C51A C 0.5556(2) 0.48645(4) 0.7241(2) 0.0167(3) Uani 1 1 d . . .
C52A C 0.5589(2) 0.45869(5) 0.8120(2) 0.0193(4) Uani 1 1 d . . .
H52A H 0.6515 0.4446 0.8516 0.023 Uiso 1 1 calc R . .
C53A C 0.4254(2) 0.45200(5) 0.8406(2) 0.0229(4) Uani 1 1 d . . .
H53A H 0.4257 0.4331 0.8988 0.027 Uiso 1 1 calc R . .
C54A C 0.2915(2) 0.47295(5) 0.7841(2) 0.0229(4) Uani 1 1 d . . .
H54A H 0.2005 0.4683 0.8041 0.027 Uiso 1 1 calc R . .
C55A C 0.2892(2) 0.50066(5) 0.6987(2) 0.0209(4) Uani 1 1 d . . .
H55A H 0.1975 0.5150 0.6617 0.025 Uiso 1 1 calc R . .
C56A C 0.4207(2) 0.50749(5) 0.6671(2) 0.0186(3) Uani 1 1 d . . .
H56A H 0.4189 0.5263 0.6075 0.022 Uiso 1 1 calc R . .
C61A C 0.8421(2) 0.52896(5) 0.8274(2) 0.0174(3) Uani 1 1 d . . .
C62A C 1.0077(2) 0.53459(5) 0.8655(2) 0.0236(4) Uani 1 1 d . . .
H62A H 1.0615 0.5211 0.8215 0.028 Uiso 1 1 calc R . .
C63A C 1.0926(3) 0.55994(6) 0.9679(3) 0.0279(4) Uani 1 1 d . . .
H63A H 1.2042 0.5639 0.9924 0.033 Uiso 1 1 calc R . .
C64A C 1.0164(3) 0.57941(5) 1.0344(2) 0.0259(4) Uani 1 1 d . . .
H64A H 1.0757 0.5966 1.1053 0.031 Uiso 1 1 calc R . .
C65A C 0.8523(3) 0.57381(5) 0.9973(2) 0.0228(4) Uani 1 1 d . . .
H65A H 0.7998 0.5872 1.0430 0.027 Uiso 1 1 calc R . .
C66A C 0.7649(2) 0.54879(5) 0.8935(2) 0.0196(4) Uani 1 1 d . . .
H66A H 0.6526 0.5452 0.8678 0.024 Uiso 1 1 calc R . .
P1B P 0.28910(6) 0.364371(11) 0.39207(6) 0.01875(9) Uani 1 1 d . . .
S1B S 0.46579(6) 0.407281(13) 0.25351(7) 0.02810(11) Uani 1 1 d . . .
S2B S 0.55097(7) 0.337051(14) 0.33208(6) 0.02953(11) Uani 1 1 d . . .
O1B O 0.18970(18) 0.33419(3) 0.33459(18) 0.0262(3) Uani 1 1 d . . .
C1B C 0.4417(2) 0.37078(5) 0.3162(2) 0.0223(4) Uani 1 1 d . . .
C11B C 0.1520(2) 0.39911(5) 0.3471(2) 0.0193(4) Uani 1 1 d . . .
C12B C 0.2070(3) 0.43074(5) 0.3956(2) 0.0237(4) Uani 1 1 d . . .
H12B H 0.3217 0.4348 0.4570 0.028 Uiso 1 1 calc R . .
C13B C 0.0962(3) 0.45621(5) 0.3550(2) 0.0274(4) Uani 1 1 d . . .
H13B H 0.1353 0.4777 0.3852 0.033 Uiso 1 1 calc R . .
C14B C -0.0724(3) 0.45031(5) 0.2702(2) 0.0270(4) Uani 1 1 d . . .
H14B H -0.1486 0.4678 0.2424 0.032 Uiso 1 1 calc R . .
C15B C -0.1286(3) 0.41892(6) 0.2265(3) 0.0273(4) Uani 1 1 d . . .
H15B H -0.2437 0.4147 0.1718 0.033 Uiso 1 1 calc R . .
C16B C -0.0165(2) 0.39347(5) 0.2627(2) 0.0227(4) Uani 1 1 d . . .
H16B H -0.0558 0.3721 0.2294 0.027 Uiso 1 1 calc R . .
C21B C 0.4105(2) 0.36571(4) 0.6090(2) 0.0182(3) Uani 1 1 d . . .
C22B C 0.5773(2) 0.37396(5) 0.6887(2) 0.0206(4) Uani 1 1 d . . .
H22B H 0.6338 0.3796 0.6284 0.025 Uiso 1 1 calc R . .
C23B C 0.6610(2) 0.37395(5) 0.8561(2) 0.0219(4) Uani 1 1 d . . .
H23B H 0.7746 0.3795 0.9098 0.026 Uiso 1 1 calc R . .
C24B C 0.5791(2) 0.36580(5) 0.9452(2) 0.0218(4) Uani 1 1 d . . .
H24B H 0.6369 0.3656 1.0595 0.026 Uiso 1 1 calc R . .
C25B C 0.4128(3) 0.35789(5) 0.8671(2) 0.0227(4) Uani 1 1 d . . .
H25B H 0.3566 0.3524 0.9279 0.027 Uiso 1 1 calc R . .
C26B C 0.3287(2) 0.35796(5) 0.6998(2) 0.0220(4) Uani 1 1 d . . .
H26B H 0.2147 0.3527 0.6467 0.026 Uiso 1 1 calc R . .
P2B P 0.37928(5) 0.246951(11) 0.84846(5) 0.01580(9) Uani 1 1 d . . .
C31B C 0.3329(2) 0.21189(4) 0.9347(2) 0.0167(3) Uani 1 1 d . . .
C32B C 0.4565(2) 0.19297(5) 1.0501(2) 0.0214(4) Uani 1 1 d . . .
H32B H 0.5692 0.1978 1.0823 0.026 Uiso 1 1 calc R . .
C33B C 0.4138(3) 0.16688(5) 1.1182(2) 0.0255(4) Uani 1 1 d . . .
H33B H 0.4978 0.1539 1.1975 0.031 Uiso 1 1 calc R . .
C34B C 0.2505(3) 0.15977(5) 1.0714(2) 0.0250(4) Uani 1 1 d . . .
H34B H 0.2229 0.1421 1.1197 0.030 Uiso 1 1 calc R . .
C35B C 0.1259(3) 0.17825(5) 0.9543(2) 0.0247(4) Uani 1 1 d . . .
H35B H 0.0135 0.1731 0.9217 0.030 Uiso 1 1 calc R . .
C36B C 0.1668(2) 0.20435(5) 0.8852(2) 0.0220(4) Uani 1 1 d . . .
H36B H 0.0824 0.2170 0.8046 0.026 Uiso 1 1 calc R . .
C41B C 0.3603(2) 0.23837(4) 0.6529(2) 0.0172(3) Uani 1 1 d . . .
C42B C 0.3908(2) 0.26358(5) 0.5702(2) 0.0218(4) Uani 1 1 d . . .
H42B H 0.4246 0.2842 0.6195 0.026 Uiso 1 1 calc R . .
C43B C 0.3717(2) 0.25831(5) 0.4152(2) 0.0235(4) Uani 1 1 d . . .
H43B H 0.3905 0.2754 0.3575 0.028 Uiso 1 1 calc R . .
C44B C 0.3249(3) 0.22785(5) 0.3457(2) 0.0241(4) Uani 1 1 d . . .
H44B H 0.3114 0.2242 0.2398 0.029 Uiso 1 1 calc R . .
C45B C 0.2976(3) 0.20265(5) 0.4294(2) 0.0256(4) Uani 1 1 d . . .
H45B H 0.2678 0.1818 0.3815 0.031 Uiso 1 1 calc R . .
C46B C 0.3137(2) 0.20786(5) 0.5824(2) 0.0209(4) Uani 1 1 d . . .
H46B H 0.2931 0.1907 0.6389 0.025 Uiso 1 1 calc R . .
C51B C 0.2277(2) 0.27680(4) 0.8284(2) 0.0194(4) Uani 1 1 d . . .
C52B C 0.2232(2) 0.28887(5) 0.9665(2) 0.0225(4) Uani 1 1 d . . .
H52B H 0.3057 0.2826 1.0702 0.027 Uiso 1 1 calc R . .
C53B C 0.0982(3) 0.31000(5) 0.9525(3) 0.0293(5) Uani 1 1 d . . .
H53B H 0.0970 0.3188 1.0460 0.035 Uiso 1 1 calc R . .
C54B C -0.0250(3) 0.31807(5) 0.7999(3) 0.0314(5) Uani 1 1 d . . .
H54B H -0.1121 0.3320 0.7897 0.038 Uiso 1 1 calc R . .
C55B C -0.0222(3) 0.30602(5) 0.6629(3) 0.0304(5) Uani 1 1 d . . .
H55B H -0.1071 0.3118 0.5596 0.036 Uiso 1 1 calc R . .
C56B C 0.1047(2) 0.28550(5) 0.6757(2) 0.0230(4) Uani 1 1 d . . .
H56B H 0.1075 0.2775 0.5815 0.028 Uiso 1 1 calc R . .
C61B C 0.5877(2) 0.25973(4) 0.9716(2) 0.0176(3) Uani 1 1 d . . .
C62B C 0.7135(2) 0.24072(5) 0.9674(2) 0.0235(4) Uani 1 1 d . . .
H62B H 0.6866 0.2222 0.8996 0.028 Uiso 1 1 calc R . .
C63B C 0.8777(2) 0.24911(5) 1.0629(3) 0.0266(4) Uani 1 1 d . . .
H63B H 0.9630 0.2362 1.0611 0.032 Uiso 1 1 calc R . .
C64B C 0.9173(2) 0.27658(5) 1.1616(2) 0.0254(4) Uani 1 1 d . . .
H64B H 1.0294 0.2823 1.2266 0.030 Uiso 1 1 calc R . .
C65B C 0.7932(3) 0.29526(5) 1.1644(2) 0.0232(4) Uani 1 1 d . . .
H65B H 0.8206 0.3139 1.2316 0.028 Uiso 1 1 calc R . .
C66B C 0.6283(2) 0.28713(4) 1.0701(2) 0.0195(4) Uani 1 1 d . . .
H66B H 0.5438 0.3002 1.0727 0.023 Uiso 1 1 calc R . .
O3 O 1.2666(2) 0.66287(4) 1.0836(2) 0.0340(4) Uani 1 1 d . . .
H1 H 1.216(4) 0.6528(8) 1.003(4) 0.041 Uiso 1 1 d . . .
H2 H 1.363(4) 0.6542(8) 1.132(4) 0.041 Uiso 1 1 d . . .

loop_
_atom_site_aniso_label
_atom_site_aniso_U_11
_atom_site_aniso_U_22
_atom_site_aniso_U_33
_atom_site_aniso_U_23
_atom_site_aniso_U_13
_atom_site_aniso_U_12
P1A 0.0202(2) 0.0156(2) 0.0178(2) -0.00214(16) 0.00730(18) -0.00161(17)
S1A 0.0201(2) 0.0238(2) 0.0286(2) 0.00007(19) 0.00077(19) 0.00039(18)
S2A 0.0275(2) 0.0217(2) 0.0241(2) -0.00294(18) 0.00824(19) 0.00555(19)
O1A 0.0341(8) 0.0273(8) 0.0217(7) -0.0038(6) 0.0145(6) -0.0029(6)
C1A 0.0198(9) 0.0169(9) 0.0241(9) 0.0017(7) 0.0085(7) -0.0015(7)
C11A 0.0163(8) 0.0154(9) 0.0212(9) -0.0019(7) 0.0041(7) -0.0014(7)
C12A 0.0232(9) 0.0208(10) 0.0256(9) -0.0037(8) 0.0079(8) -0.0003(8)
C13A 0.0274(10) 0.0165(10) 0.0314(11) -0.0033(8) 0.0061(9) -0.0024(8)
C14A 0.0247(10) 0.0216(10) 0.0303(11) 0.0046(8) 0.0040(9) -0.0061(8)
C15A 0.0273(10) 0.0333(12) 0.0274(10) 0.0030(9) 0.0116(9) -0.0041(9)
C16A 0.0257(10) 0.0230(10) 0.0248(9) -0.0017(8) 0.0104(8) -0.0012(8)
C21A 0.0219(9) 0.0136(9) 0.0212(9) -0.0021(7) 0.0101(8) 0.0018(7)
C22A 0.0233(9) 0.0175(9) 0.0235(9) 0.0000(7) 0.0088(8) 0.0019(7)
C23A 0.0253(10) 0.0205(10) 0.0270(10) -0.0018(8) 0.0036(8) 0.0040(8)
C24A 0.0188(10) 0.0256(11) 0.0432(13) -0.0036(9) 0.0070(9) -0.0010(8)
C25A 0.0272(11) 0.0226(10) 0.0459(13) 0.0014(9) 0.0202(10) 0.0000(8)
C26A 0.0276(10) 0.0176(9) 0.0281(10) 0.0008(7) 0.0145(8) 0.0013(8)
P2A 0.01441(19) 0.0136(2) 0.0169(2) 0.00084(16) 0.00803(16) 0.00020(16)
C31A 0.0188(8) 0.0140(8) 0.0182(8) 0.0013(6) 0.0085(7) 0.0018(7)
C32A 0.0250(9) 0.0139(8) 0.0249(9) -0.0004(7) 0.0132(8) -0.0029(7)
C33A 0.0353(11) 0.0186(10) 0.0272(10) 0.0035(7) 0.0191(9) -0.0003(8)
C34A 0.0376(12) 0.0281(11) 0.0204(9) 0.0058(8) 0.0132(9) 0.0023(9)
C35A 0.0297(11) 0.0380(13) 0.0205(9) -0.0007(9) 0.0072(8) -0.0065(9)
C36A 0.0214(9) 0.0280(10) 0.0214(9) 0.0020(8) 0.0085(7) -0.0051(8)
C41A 0.0140(8) 0.0180(9) 0.0204(9) 0.0020(7) 0.0095(7) 0.0015(7)
C42A 0.0212(9) 0.0270(10) 0.0237(9) 0.0060(8) 0.0132(8) 0.0010(8)
C43A 0.0234(10) 0.0331(12) 0.0318(11) 0.0162(9) 0.0148(9) 0.0059(8)
C44A 0.0285(10) 0.0231(10) 0.0488(13) 0.0129(9) 0.0241(10) 0.0103(8)
C45A 0.0301(10) 0.0229(11) 0.0421(12) -0.0022(9) 0.0220(10) 0.0030(8)
C46A 0.0211(9) 0.0197(9) 0.0260(9) 0.0000(8) 0.0120(8) 0.0014(7)
C51A 0.0170(8) 0.0143(8) 0.0194(8) -0.0010(6) 0.0089(7) -0.0014(6)
C52A 0.0182(8) 0.0164(9) 0.0235(9) 0.0019(7) 0.0097(7) 0.0013(7)
C53A 0.0248(9) 0.0170(9) 0.0315(10) 0.0031(7) 0.0169(8) -0.0009(7)
C54A 0.0191(9) 0.0230(10) 0.0298(10) -0.0007(8) 0.0141(8) -0.0036(7)
C55A 0.0181(8) 0.0198(9) 0.0259(9) 0.0004(7) 0.0110(7) 0.0023(7)
C56A 0.0182(8) 0.0155(8) 0.0219(9) 0.0013(7) 0.0090(7) -0.0003(7)
C61A 0.0178(8) 0.0178(9) 0.0179(8) 0.0006(7) 0.0093(7) -0.0016(7)
C62A 0.0182(9) 0.0286(11) 0.0239(9) -0.0040(8) 0.0096(8) -0.0020(8)
C63A 0.0208(9) 0.0327(12) 0.0290(10) -0.0050(9) 0.0104(8) -0.0078(8)
C64A 0.0282(10) 0.0260(11) 0.0213(9) -0.0042(7) 0.0094(8) -0.0096(8)
C65A 0.0300(10) 0.0192(9) 0.0228(9) -0.0019(7) 0.0153(8) -0.0016(8)
C66A 0.0225(9) 0.0173(9) 0.0227(9) 0.0004(7) 0.0136(8) -0.0001(7)
P1B 0.0173(2) 0.0169(2) 0.0196(2) -0.00209(17) 0.00627(17) -0.00237(17)
S1B 0.0263(2) 0.0270(3) 0.0338(3) 0.0046(2) 0.0162(2) -0.00033(19)
S2B 0.0319(3) 0.0276(3) 0.0325(3) -0.0020(2) 0.0176(2) 0.0070(2)
O1B 0.0255(7) 0.0187(7) 0.0310(7) -0.0068(6) 0.0098(6) -0.0067(6)
C1B 0.0200(9) 0.0227(10) 0.0192(8) -0.0007(7) 0.0047(7) -0.0012(7)
C11B 0.0203(9) 0.0202(10) 0.0166(8) -0.0011(7) 0.0077(7) -0.0027(7)
C12B 0.0216(9) 0.0234(10) 0.0236(9) -0.0047(7) 0.0080(8) -0.0040(7)
C13B 0.0308(11) 0.0220(10) 0.0246(10) -0.0038(8) 0.0086(8) -0.0001(8)
C14B 0.0283(10) 0.0285(11) 0.0231(9) -0.0003(8) 0.0109(8) 0.0078(8)
C15B 0.0212(9) 0.0325(11) 0.0261(10) -0.0002(8) 0.0090(8) 0.0022(8)
C16B 0.0200(9) 0.0244(10) 0.0230(9) -0.0012(7) 0.0091(8) -0.0039(7)
C21B 0.0198(9) 0.0131(8) 0.0210(8) 0.0002(7) 0.0088(7) -0.0014(7)
C22B 0.0211(9) 0.0204(9) 0.0206(9) -0.0015(7) 0.0099(7) -0.0016(7)
C23B 0.0193(9) 0.0207(10) 0.0224(9) -0.0011(7) 0.0066(7) -0.0008(7)
C24B 0.0264(10) 0.0172(9) 0.0199(9) 0.0028(7) 0.0091(8) 0.0037(8)
C25B 0.0266(10) 0.0179(9) 0.0276(10) 0.0066(7) 0.0158(8) 0.0023(8)
C26B 0.0180(9) 0.0208(9) 0.0272(10) 0.0033(7) 0.0105(8) -0.0001(7)
P2B 0.0164(2) 0.0137(2) 0.0162(2) -0.00051(16) 0.00654(17) -0.00123(16)
C31B 0.0207(9) 0.0135(8) 0.0166(8) -0.0002(6) 0.0091(7) -0.0006(7)
C32B 0.0198(9) 0.0199(9) 0.0230(9) -0.0002(7) 0.0085(7) 0.0010(7)
C33B 0.0325(11) 0.0179(10) 0.0244(10) 0.0045(7) 0.0115(9) 0.0068(8)
C34B 0.0393(11) 0.0142(9) 0.0251(9) -0.0019(7) 0.0178(9) -0.0053(8)
C35B 0.0256(10) 0.0222(10) 0.0261(10) -0.0031(7) 0.0117(8) -0.0096(8)
C36B 0.0184(9) 0.0221(10) 0.0210(9) 0.0010(7) 0.0052(7) -0.0025(7)
C41B 0.0173(8) 0.0166(9) 0.0180(8) 0.0002(7) 0.0082(7) -0.0003(7)
C42B 0.0256(10) 0.0181(9) 0.0229(9) 0.0004(7) 0.0123(8) -0.0010(7)
C43B 0.0259(10) 0.0257(10) 0.0198(9) 0.0042(7) 0.0112(8) 0.0014(8)
C44B 0.0265(10) 0.0288(11) 0.0185(9) -0.0027(8) 0.0116(8) 0.0019(8)
C45B 0.0324(11) 0.0214(10) 0.0254(10) -0.0060(8) 0.0152(8) -0.0034(8)
C46B 0.0243(9) 0.0156(9) 0.0235(9) 0.0000(7) 0.0117(8) -0.0018(7)
C51B 0.0206(9) 0.0135(8) 0.0245(9) 0.0005(7) 0.0108(7) -0.0019(7)
C52B 0.0235(9) 0.0214(10) 0.0253(9) -0.0006(7) 0.0136(8) -0.0033(8)
C53B 0.0358(11) 0.0198(10) 0.0428(12) -0.0056(9) 0.0271(10) -0.0029(8)
C54B 0.0278(10) 0.0217(10) 0.0499(13) 0.0004(9) 0.0224(10) 0.0040(8)
C55B 0.0232(10) 0.0258(11) 0.0387(12) 0.0046(9) 0.0112(9) 0.0056(8)
C56B 0.0216(9) 0.0213(10) 0.0238(9) -0.0003(7) 0.0083(8) 0.0016(8)
C61B 0.0181(9) 0.0158(9) 0.0172(8) 0.0002(7) 0.0065(7) -0.0021(7)
C62B 0.0224(9) 0.0207(10) 0.0273(10) -0.0057(7) 0.0111(8) -0.0023(7)
C63B 0.0199(9) 0.0288(11) 0.0321(10) -0.0037(9) 0.0129(8) -0.0014(8)
C64B 0.0193(9) 0.0271(11) 0.0269(10) 0.0004(8) 0.0081(8) -0.0058(8)
C65B 0.0241(10) 0.0173(9) 0.0231(9) -0.0006(7) 0.0064(8) -0.0029(7)
C66B 0.0205(9) 0.0139(9) 0.0214(9) 0.0010(7) 0.0073(7) -0.0006(7)
O3 0.0311(8) 0.0323(9) 0.0286(8) -0.0087(7) 0.0049(7) 0.0040(7)

loop_
_atom_type_symbol
_atom_type_description
_atom_type_scat_dispersion_real
_atom_type_scat_dispersion_imag
_atom_type_scat_source
H H 0.0000 0.0000 'International Tables Vol C Tables 4.2.6.8 and 6.1.1.4'
C C 0.0181 0.0091 'International Tables Vol C Tables 4.2.6.8 and 6.1.1.4'
S S 0.3331 0.5567 'International Tables Vol C Tables 4.2.6.8 and 6.1.1.4'
P P 0.2955 0.4335 'International Tables Vol C Tables 4.2.6.8 and 6.1.1.4'
O O 0.0492 0.0322 'International Tables Vol C Tables 4.2.6.8 and 6.1.1.4'

loop_
_geom_angle_atom_site_label_1
_geom_angle_atom_site_label_2
_geom_angle_atom_site_label_3
_geom_angle
_geom_angle_site_symmetry_1
_geom_angle_site_symmetry_3
_geom_angle_publ_flag
O1A P1A C21A 108.04(9) . . ?
O1A P1A C11A 111.04(9) . . ?
C21A P1A C11A 108.57(9) . . ?
O1A P1A C1A 115.70(9) . . ?
C21A P1A C1A 109.27(9) . . ?
C11A P1A C1A 104.02(9) . . ?
S1A C1A S2A 128.70(13) . . ?
S1A C1A P1A 114.22(11) . . ?
S2A C1A P1A 116.88(11) . . ?
C16A C11A C12A 119.47(19) . . ?
C16A C11A P1A 124.53(15) . . ?
C12A C11A P1A 115.92(15) . . ?
C13A C12A C11A 120.0(2) . . ?
C13A C12A H12A 120.0 . . ?
C11A C12A H12A 120.0 . . ?
C14A C13A C12A 120.0(2) . . ?
C14A C13A H13A 120.0 . . ?
C12A C13A H13A 120.0 . . ?
C13A C14A C15A 120.5(2) . . ?
C13A C14A H14A 119.7 . . ?
C15A C14A H14A 119.7 . . ?
C14A C15A C16A 119.5(2) . . ?
C14A C15A H15A 120.2 . . ?
C16A C15A H15A 120.2 . . ?
C11A C16A C15A 120.4(2) . . ?
C11A C16A H16A 119.8 . . ?
C15A C16A H16A 119.8 . . ?
C22A C21A C26A 119.11(18) . . ?
C22A C21A P1A 124.22(15) . . ?
C26A C21A P1A 116.67(14) . . ?
C23A C22A C21A 119.88(19) . . ?
C23A C22A H22A 120.1 . . ?
C21A C22A H22A 120.1 . . ?
C22A C23A C24A 120.6(2) . . ?
C22A C23A H23A 119.7 . . ?
C24A C23A H23A 119.7 . . ?
C25A C24A C23A 120.0(2) . . ?
C25A C24A H24A 120.0 . . ?
C23A C24A H24A 120.0 . . ?
C26A C25A C24A 119.6(2) . . ?
C26A C25A H25A 120.2 . . ?
C24A C25A H25A 120.2 . . ?
C25A C26A C21A 120.8(2) . . ?
C25A C26A H26A 119.6 . . ?
C21A C26A H26A 119.6 . . ?
C41A P2A C31A 108.71(8) . . ?
C41A P2A C51A 108.63(8) . . ?
C31A P2A C51A 109.63(9) . . ?
C41A P2A C61A 108.89(9) . . ?
C31A P2A C61A 111.88(8) . . ?
C51A P2A C61A 109.04(8) . . ?
C36A C31A C32A 119.85(17) . . ?
C36A C31A P2A 119.84(14) . . ?
C32A C31A P2A 120.09(14) . . ?
C33A C32A C31A 119.60(18) . . ?
C33A C32A H32A 120.2 . . ?
C31A C32A H32A 120.2 . . ?
C32A C33A C34A 120.27(19) . . ?
C32A C33A H33A 119.9 . . ?
C34A C33A H33A 119.9 . . ?
C35A C34A C33A 120.11(19) . . ?
C35A C34A H34A 119.9 . . ?
C33A C34A H34A 119.9 . . ?
C34A C35A C36A 120.4(2) . . ?
C34A C35A H35A 119.8 . . ?
C36A C35A H35A 119.8 . . ?
C35A C36A C31A 119.80(19) . . ?
C35A C36A H36A 120.1 . . ?
C31A C36A H36A 120.1 . . ?
C46A C41A C42A 119.90(18) . . ?
C46A C41A P2A 120.87(14) . . ?
C42A C41A P2A 119.01(14) . . ?
C43A C42A C41A 119.9(2) . . ?
C43A C42A H42A 120.1 . . ?
C41A C42A H42A 120.1 . . ?
C42A C43A C44A 119.7(2) . . ?
C42A C43A H43A 120.2 . . ?
C44A C43A H43A 120.2 . . ?
C45A C44A C43A 120.5(2) . . ?
C45A C44A H44A 119.7 . . ?
C43A C44A H44A 119.7 . . ?
C46A C45A C44A 120.4(2) . . ?
C46A C45A H45A 119.8 . . ?
C44A C45A H45A 119.8 . . ?
C45A C46A C41A 119.65(19) . . ?
C45A C46A H46A 120.2 . . ?
C41A C46A H46A 120.2 . . ?
C56A C51A C52A 120.63(17) . . ?
C56A C51A P2A 119.15(14) . . ?
C52A C51A P2A 120.12(14) . . ?
C53A C52A C51A 119.28(17) . . ?
C53A C52A H52A 120.4 . . ?
C51A C52A H52A 120.4 . . ?
C54A C53A C52A 120.02(18) . . ?
C54A C53A H53A 120.0 . . ?
C52A C53A H53A 120.0 . . ?
C55A C54A C53A 120.63(18) . . ?
C55A C54A H54A 119.7 . . ?
C53A C54A H54A 119.7 . . ?
C54A C55A C56A 120.12(18) . . ?
C54A C55A H55A 119.9 . . ?
C56A C55A H55A 119.9 . . ?
C55A C56A C51A 119.30(17) . . ?
C55A C56A H56A 120.3 . . ?
C51A C56A H56A 120.3 . . ?
C66A C61A C62A 119.57(18) . . ?
C66A C61A P2A 120.25(14) . . ?
C62A C61A P2A 120.17(15) . . ?
C63A C62A C61A 119.72(19) . . ?
C63A C62A H62A 120.1 . . ?
C61A C62A H62A 120.1 . . ?
C64A C63A C62A 120.66(19) . . ?
C64A C63A H63A 119.7 . . ?
C62A C63A H63A 119.7 . . ?
C63A C64A C65A 119.74(19) . . ?
C63A C64A H64A 120.1 . . ?
C65A C64A H64A 120.1 . . ?
C66A C65A C64A 120.39(18) . . ?
C66A C65A H65A 119.8 . . ?
C64A C65A H65A 119.8 . . ?
C65A C66A C61A 119.91(18) . . ?
C65A C66A H66A 120.0 . . ?
C61A C66A H66A 120.0 . . ?
O1B P1B C21B 112.88(9) . . ?
O1B P1B C11B 109.52(9) . . ?
C21B P1B C11B 103.78(8) . . ?
O1B P1B C1B 115.05(9) . . ?
C21B P1B C1B 103.98(9) . . ?
C11B P1B C1B 110.96(9) . . ?
S1B C1B S2B 127.71(13) . . ?
S1B C1B P1B 120.51(12) . . ?
S2B C1B P1B 111.66(11) . . ?
C16B C11B C12B 118.70(18) . . ?
C16B C11B P1B 117.68(15) . . ?
C12B C11B P1B 123.60(15) . . ?
C13B C12B C11B 120.71(19) . . ?
C13B C12B H12B 119.6 . . ?
C11B C12B H12B 119.6 . . ?
C12B C13B C14B 120.1(2) . . ?
C12B C13B H13B 120.0 . . ?
C14B C13B H13B 120.0 . . ?
C15B C14B C13B 119.67(19) . . ?
C15B C14B H14B 120.2 . . ?
C13B C14B H14B 120.2 . . ?
C14B C15B C16B 120.09(19) . . ?
C14B C15B H15B 120.0 . . ?
C16B C15B H15B 120.0 . . ?
C11B C16B C15B 120.66(19) . . ?
C11B C16B H16B 119.7 . . ?
C15B C16B H16B 119.7 . . ?
C22B C21B C26B 119.12(17) . . ?
C22B C21B P1B 124.29(14) . . ?
C26B C21B P1B 116.59(14) . . ?
C23B C22B C21B 120.21(18) . . ?
C23B C22B H22B 119.9 . . ?
C21B C22B H22B 119.9 . . ?
C24B C23B C22B 120.22(19) . . ?
C24B C23B H23B 119.9 . . ?
C22B C23B H23B 119.9 . . ?
C25B C24B C23B 120.02(18) . . ?
C25B C24B H24B 120.0 . . ?
C23B C24B H24B 120.0 . . ?
C24B C25B C26B 119.90(18) . . ?
C24B C25B H25B 120.1 . . ?
C26B C25B H25B 120.1 . . ?
C25B C26B C21B 120.52(18) . . ?
C25B C26B H26B 119.7 . . ?
C21B C26B H26B 119.7 . . ?
C41B P2B C61B 106.97(9) . . ?
C41B P2B C51B 108.58(9) . . ?
C61B P2B C51B 113.92(9) . . ?
C41B P2B C31B 111.42(8) . . ?
C61B P2B C31B 110.32(9) . . ?
C51B P2B C31B 105.70(9) . . ?
C32B C31B C36B 120.19(17) . . ?
C32B C31B P2B 121.68(14) . . ?
C36B C31B P2B 118.11(14) . . ?
C31B C32B C33B 119.35(18) . . ?
C31B C32B H32B 120.3 . . ?
C33B C32B H32B 120.3 . . ?
C34B C33B C32B 120.48(18) . . ?
C34B C33B H33B 119.8 . . ?
C32B C33B H33B 119.8 . . ?
C33B C34B C35B 120.62(19) . . ?
C33B C34B H34B 119.7 . . ?
C35B C34B H34B 119.7 . . ?
C34B C35B C36B 119.49(19) . . ?
C34B C35B H35B 120.3 . . ?
C36B C35B H35B 120.3 . . ?
C35B C36B C31B 119.86(18) . . ?
C35B C36B H36B 120.1 . . ?
C31B C36B H36B 120.1 . . ?
C46B C41B C42B 120.40(17) . . ?
C46B C41B P2B 121.82(14) . . ?
C42B C41B P2B 117.77(14) . . ?
C43B C42B C41B 119.72(18) . . ?
C43B C42B H42B 120.1 . . ?
C41B C42B H42B 120.1 . . ?
C44B C43B C42B 119.50(18) . . ?
C44B C43B H43B 120.3 . . ?
C42B C43B H43B 120.3 . . ?
C43B C44B C45B 120.63(18) . . ?
C43B C44B H44B 119.7 . . ?
C45B C44B H44B 119.7 . . ?
C46B C45B C44B 120.18(19) . . ?
C46B C45B H45B 119.9 . . ?
C44B C45B H45B 119.9 . . ?
C45B C46B C41B 119.55(18) . . ?
C45B C46B H46B 120.2 . . ?
C41B C46B H46B 120.2 . . ?
C56B C51B C52B 119.97(18) . . ?
C56B C51B P2B 120.17(15) . . ?
C52B C51B P2B 119.55(15) . . ?
C53B C52B C51B 120.23(19) . . ?
C53B C52B H52B 119.9 . . ?
C51B C52B H52B 119.9 . . ?
C54B C53B C52B 119.2(2) . . ?
C54B C53B H53B 120.4 . . ?
C52B C53B H53B 120.4 . . ?
C55B C54B C53B 120.8(2) . . ?
C55B C54B H54B 119.6 . . ?
C53B C54B H54B 119.6 . . ?
C54B C55B C56B 120.3(2) . . ?
C54B C55B H55B 119.8 . . ?
C56B C55B H55B 119.8 . . ?
C55B C56B C51B 119.36(19) . . ?
C55B C56B H56B 120.3 . . ?
C51B C56B H56B 120.3 . . ?
C66B C61B C62B 119.75(17) . . ?
C66B C61B P2B 122.98(14) . . ?
C62B C61B P2B 117.27(14) . . ?
C63B C62B C61B 119.78(18) . . ?
C63B C62B H62B 120.1 . . ?
C61B C62B H62B 120.1 . . ?
C62B C63B C64B 120.09(19) . . ?
C62B C63B H63B 120.0 . . ?
C64B C63B H63B 120.0 . . ?
C65B C64B C63B 119.85(19) . . ?
C65B C64B H64B 120.1 . . ?
C63B C64B H64B 120.1 . . ?
C64B C65B C66B 120.80(19) . . ?
C64B C65B H65B 119.6 . . ?
C66B C65B H65B 119.6 . . ?
C65B C66B C61B 119.73(18) . . ?
C65B C66B H66B 120.1 . . ?
C61B C66B H66B 120.1 . . ?
H1 O3 H2 107(3) . . ?

loop_
_geom_bond_atom_site_label_1
_geom_bond_atom_site_label_2
_geom_bond_distance
_geom_bond_site_symmetry_2
_geom_bond_publ_flag
P1A O1A 1.4918(14) . ?
P1A C21A 1.809(2) . ?
P1A C11A 1.818(2) . ?
P1A C1A 1.839(2) . ?
S1A C1A 1.670(2) . ?
S2A C1A 1.678(2) . ?
C11A C16A 1.390(3) . ?
C11A C12A 1.399(3) . ?
C12A C13A 1.393(3) . ?
C12A H12A 0.9500 . ?
C13A C14A 1.379(3) . ?
C13A H13A 0.9500 . ?
C14A C15A 1.392(3) . ?
C14A H14A 0.9500 . ?
C15A C16A 1.392(3) . ?
C15A H15A 0.9500 . ?
C16A H16A 0.9500 . ?
C21A C22A 1.400(3) . ?
C21A C26A 1.401(3) . ?
C22A C23A 1.387(3) . ?
C22A H22A 0.9500 . ?
C23A C24A 1.391(3) . ?
C23A H23A 0.9500 . ?
C24A C25A 1.391(3) . ?
C24A H24A 0.9500 . ?
C25A C26A 1.389(3) . ?
C25A H25A 0.9500 . ?
C26A H26A 0.9500 . ?
P2A C41A 1.7867(19) . ?
P2A C31A 1.7909(18) . ?
P2A C51A 1.7921(19) . ?
P2A C61A 1.7934(19) . ?
C31A C36A 1.397(3) . ?
C31A C32A 1.399(3) . ?
C32A C33A 1.384(3) . ?
C32A H32A 0.9500 . ?
C33A C34A 1.390(3) . ?
C33A H33A 0.9500 . ?
C34A C35A 1.382(3) . ?
C34A H34A 0.9500 . ?
C35A C36A 1.384(3) . ?
C35A H35A 0.9500 . ?
C36A H36A 0.9500 . ?
C41A C46A 1.399(3) . ?
C41A C42A 1.402(3) . ?
C42A C43A 1.383(3) . ?
C42A H42A 0.9500 . ?
C43A C44A 1.393(3) . ?
C43A H43A 0.9500 . ?
C44A C45A 1.385(3) . ?
C44A H44A 0.9500 . ?
C45A C46A 1.379(3) . ?
C45A H45A 0.9500 . ?
C46A H46A 0.9500 . ?
C51A C56A 1.397(2) . ?
C51A C52A 1.401(3) . ?
C52A C53A 1.389(3) . ?
C52A H52A 0.9500 . ?
C53A C54A 1.388(3) . ?
C53A H53A 0.9500 . ?
C54A C55A 1.388(3) . ?
C54A H54A 0.9500 . ?
C55A C56A 1.388(3) . ?
C55A H55A 0.9500 . ?
C56A H56A 0.9500 . ?
C61A C66A 1.394(3) . ?
C61A C62A 1.404(3) . ?
C62A C63A 1.389(3) . ?
C62A H62A 0.9500 . ?
C63A C64A 1.381(3) . ?
C63A H63A 0.9500 . ?
C64A C65A 1.392(3) . ?
C64A H64A 0.9500 . ?
C65A C66A 1.390(3) . ?
C65A H65A 0.9500 . ?
C66A H66A 0.9500 . ?
P1B O1B 1.4880(14) . ?
P1B C21B 1.8105(19) . ?
P1B C11B 1.820(2) . ?
P1B C1B 1.847(2) . ?
S1B C1B 1.666(2) . ?
S2B C1B 1.678(2) . ?
C11B C16B 1.389(3) . ?
C11B C12B 1.397(3) . ?
C12B C13B 1.385(3) . ?
C12B H12B 0.9500 . ?
C13B C14B 1.392(3) . ?
C13B H13B 0.9500 . ?
C14B C15B 1.383(3) . ?
C14B H14B 0.9500 . ?
C15B C16B 1.394(3) . ?
C15B H15B 0.9500 . ?
C16B H16B 0.9500 . ?
C21B C22B 1.396(3) . ?
C21B C26B 1.398(3) . ?
C22B C23B 1.390(3) . ?
C22B H22B 0.9500 . ?
C23B C24B 1.389(3) . ?
C23B H23B 0.9500 . ?
C24B C25B 1.388(3) . ?
C24B H24B 0.9500 . ?
C25B C26B 1.389(3) . ?
C25B H25B 0.9500 . ?
C26B H26B 0.9500 . ?
P2B C41B 1.7877(19) . ?
P2B C61B 1.7929(19) . ?
P2B C51B 1.796(2) . ?
P2B C31B 1.7973(19) . ?
C31B C32B 1.389(3) . ?
C31B C36B 1.402(3) . ?
C32B C33B 1.393(3) . ?
C32B H32B 0.9500 . ?
C33B C34B 1.378(3) . ?
C33B H33B 0.9500 . ?
C34B C35B 1.390(3) . ?
C34B H34B 0.9500 . ?
C35B C36B 1.391(3) . ?
C35B H35B 0.9500 . ?
C36B H36B 0.9500 . ?
C41B C46B 1.393(3) . ?
C41B C42B 1.397(3) . ?
C42B C43B 1.393(3) . ?
C42B H42B 0.9500 . ?
C43B C44B 1.389(3) . ?
C43B H43B 0.9500 . ?
C44B C45B 1.390(3) . ?
C44B H44B 0.9500 . ?
C45B C46B 1.383(3) . ?
C45B H45B 0.9500 . ?
C46B H46B 0.9500 . ?
C51B C56B 1.399(3) . ?
C51B C52B 1.400(3) . ?
C52B C53B 1.393(3) . ?
C52B H52B 0.9500 . ?
C53B C54B 1.392(3) . ?
C53B H53B 0.9500 . ?
C54B C55B 1.382(3) . ?
C54B H54B 0.9500 . ?
C55B C56B 1.394(3) . ?
C55B H55B 0.9500 . ?
C56B H56B 0.9500 . ?
C61B C66B 1.395(3) . ?
C61B C62B 1.405(3) . ?
C62B C63B 1.391(3) . ?
C62B H62B 0.9500 . ?
C63B C64B 1.399(3) . ?
C63B H63B 0.9500 . ?
C64B C65B 1.379(3) . ?
C64B H64B 0.9500 . ?
C65B C66B 1.392(3) . ?
C65B H65B 0.9500 . ?
C66B H66B 0.9500 . ?
O3 H1 0.80(3) . ?
O3 H2 0.86(3) . ?

loop_
_geom_torsion_atom_site_label_1
_geom_torsion_atom_site_label_2
_geom_torsion_atom_site_label_3
_geom_torsion_atom_site_label_4
_geom_torsion
_geom_torsion_site_symmetry_1
_geom_torsion_site_symmetry_2
_geom_torsion_site_symmetry_3
_geom_torsion_site_symmetry_4
_geom_torsion_publ_flag
O1A P1A C1A S1A -31.08(14) . . . . ?
C21A P1A C1A S1A -153.24(10) . . . . ?
C11A P1A C1A S1A 90.98(12) . . . . ?
O1A P1A C1A S2A 153.65(10) . . . . ?
C21A P1A C1A S2A 31.49(14) . . . . ?
C11A P1A C1A S2A -84.29(12) . . . . ?
O1A P1A C11A C16A 153.05(17) . . . . ?
C21A P1A C11A C16A -88.32(18) . . . . ?
C1A P1A C11A C16A 27.95(19) . . . . ?
O1A P1A C11A C12A -23.85(18) . . . . ?
C21A P1A C11A C12A 94.78(16) . . . . ?
C1A P1A C11A C12A -148.95(15) . . . . ?
C16A C11A C12A C13A 0.1(3) . . . . ?
P1A C11A C12A C13A 177.19(16) . . . . ?
C11A C12A C13A C14A 0.0(3) . . . . ?
C12A C13A C14A C15A -0.6(3) . . . . ?
C13A C14A C15A C16A 1.1(3) . . . . ?
C12A C11A C16A C15A 0.4(3) . . . . ?
P1A C11A C16A C15A -176.39(16) . . . . ?
C14A C15A C16A C11A -1.0(3) . . . . ?
O1A P1A C21A C22A 154.60(16) . . . . ?
C11A P1A C21A C22A 34.09(19) . . . . ?
C1A P1A C21A C22A -78.74(18) . . . . ?
O1A P1A C21A C26A -24.34(17) . . . . ?
C11A P1A C21A C26A -144.85(15) . . . . ?
C1A P1A C21A C26A 102.32(15) . . . . ?
C26A C21A C22A C23A -0.9(3) . . . . ?
P1A C21A C22A C23A -179.84(15) . . . . ?
C21A C22A C23A C24A 0.6(3) . . . . ?
C22A C23A C24A C25A 0.2(3) . . . . ?
C23A C24A C25A C26A -0.8(3) . . . . ?
C24A C25A C26A C21A 0.4(3) . . . . ?
C22A C21A C26A C25A 0.4(3) . . . . ?
P1A C21A C26A C25A 179.41(16) . . . . ?
C41A P2A C31A C36A 90.19(17) . . . . ?
C51A P2A C31A C36A -28.42(18) . . . . ?
C61A P2A C31A C36A -149.51(16) . . . . ?
C41A P2A C31A C32A -84.40(16) . . . . ?
C51A P2A C31A C32A 156.99(15) . . . . ?
C61A P2A C31A C32A 35.89(17) . . . . ?
C36A C31A C32A C33A 0.2(3) . . . . ?
P2A C31A C32A C33A 174.80(15) . . . . ?
C31A C32A C33A C34A 0.2(3) . . . . ?
C32A C33A C34A C35A -0.2(3) . . . . ?
C33A C34A C35A C36A -0.2(4) . . . . ?
C34A C35A C36A C31A 0.7(3) . . . . ?
C32A C31A C36A C35A -0.7(3) . . . . ?
P2A C31A C36A C35A -175.27(17) . . . . ?
C31A P2A C41A C46A -23.21(18) . . . . ?
C51A P2A C41A C46A 96.03(16) . . . . ?
C61A P2A C41A C46A -145.33(15) . . . . ?
C31A P2A C41A C42A 162.07(14) . . . . ?
C51A P2A C41A C42A -78.69(16) . . . . ?
C61A P2A C41A C42A 39.94(17) . . . . ?
C46A C41A C42A C43A 0.2(3) . . . . ?
P2A C41A C42A C43A 174.95(15) . . . . ?
C41A C42A C43A C44A -0.1(3) . . . . ?
C42A C43A C44A C45A 0.1(3) . . . . ?
C43A C44A C45A C46A -0.3(3) . . . . ?
C44A C45A C46A C41A 0.4(3) . . . . ?
C42A C41A C46A C45A -0.4(3) . . . . ?
P2A C41A C46A C45A -175.04(16) . . . . ?
C41A P2A C51A C56A -167.98(14) . . . . ?
C31A P2A C51A C56A -49.33(17) . . . . ?
C61A P2A C51A C56A 73.47(17) . . . . ?
C41A P2A C51A C52A 15.58(18) . . . . ?
C31A P2A C51A C52A 134.24(15) . . . . ?
C61A P2A C51A C52A -102.96(16) . . . . ?
C56A C51A C52A C53A 0.8(3) . . . . ?
P2A C51A C52A C53A 177.14(15) . . . . ?
C51A C52A C53A C54A -0.8(3) . . . . ?
C52A C53A C54A C55A 0.1(3) . . . . ?
C53A C54A C55A C56A 0.8(3) . . . . ?
C54A C55A C56A C51A -0.8(3) . . . . ?
C52A C51A C56A C55A 0.1(3) . . . . ?
P2A C51A C56A C55A -176.34(14) . . . . ?
C41A P2A C61A C66A -139.07(15) . . . . ?
C31A P2A C61A C66A 100.74(16) . . . . ?
C51A P2A C61A C66A -20.70(18) . . . . ?
C41A P2A C61A C62A 41.27(18) . . . . ?
C31A P2A C61A C62A -78.92(17) . . . . ?
C51A P2A C61A C62A 159.64(15) . . . . ?
C66A C61A C62A C63A -0.4(3) . . . . ?
P2A C61A C62A C63A 179.26(16) . . . . ?
C61A C62A C63A C64A 0.9(3) . . . . ?
C62A C63A C64A C65A -0.7(3) . . . . ?
C63A C64A C65A C66A -0.1(3) . . . . ?
C64A C65A C66A C61A 0.6(3) . . . . ?
C62A C61A C66A C65A -0.4(3) . . . . ?
P2A C61A C66A C65A 179.98(15) . . . . ?
O1B P1B C1B S1B 137.00(12) . . . . ?
C21B P1B C1B S1B -99.04(13) . . . . ?
C11B P1B C1B S1B 11.96(15) . . . . ?
O1B P1B C1B S2B -46.59(13) . . . . ?
C21B P1B C1B S2B 77.37(12) . . . . ?
C11B P1B C1B S2B -171.63(10) . . . . ?
O1B P1B C11B C16B -3.17(17) . . . . ?
C21B P1B C11B C16B -123.95(15) . . . . ?
C1B P1B C11B C16B 124.93(15) . . . . ?
O1B P1B C11B C12B 175.43(16) . . . . ?
C21B P1B C11B C12B 54.65(18) . . . . ?
C1B P1B C11B C12B -56.47(19) . . . . ?
C16B C11B C12B C13B -2.5(3) . . . . ?
P1B C11B C12B C13B 178.95(16) . . . . ?
C11B C12B C13B C14B 2.4(3) . . . . ?
C12B C13B C14B C15B 0.0(3) . . . . ?
C13B C14B C15B C16B -2.1(3) . . . . ?
C12B C11B C16B C15B 0.3(3) . . . . ?
P1B C11B C16B C15B 178.97(16) . . . . ?
C14B C15B C16B C11B 2.0(3) . . . . ?
O1B P1B C21B C22B 132.34(16) . . . . ?
C11B P1B C21B C22B -109.17(17) . . . . ?
C1B P1B C21B C22B 6.98(19) . . . . ?
O1B P1B C21B C26B -47.83(17) . . . . ?
C11B P1B C21B C26B 70.66(16) . . . . ?
C1B P1B C21B C26B -173.19(15) . . . . ?
C26B C21B C22B C23B 1.0(3) . . . . ?
P1B C21B C22B C23B -179.22(15) . . . . ?
C21B C22B C23B C24B -0.2(3) . . . . ?
C22B C23B C24B C25B -0.5(3) . . . . ?
C23B C24B C25B C26B 0.4(3) . . . . ?
C24B C25B C26B C21B 0.5(3) . . . . ?
C22B C21B C26B C25B -1.1(3) . . . . ?
P1B C21B C26B C25B 179.05(15) . . . . ?
C41B P2B C31B C32B 101.19(17) . . . . ?
C61B P2B C31B C32B -17.46(18) . . . . ?
C51B P2B C31B C32B -141.05(16) . . . . ?
C41B P2B C31B C36B -80.32(16) . . . . ?
C61B P2B C31B C36B 161.03(15) . . . . ?
C51B P2B C31B C36B 37.45(17) . . . . ?
C36B C31B C32B C33B -1.3(3) . . . . ?
P2B C31B C32B C33B 177.21(15) . . . . ?
C31B C32B C33B C34B 0.2(3) . . . . ?
C32B C33B C34B C35B 0.7(3) . . . . ?
C33B C34B C35B C36B -0.7(3) . . . . ?
C34B C35B C36B C31B -0.4(3) . . . . ?
C32B C31B C36B C35B 1.3(3) . . . . ?
P2B C31B C36B C35B -177.18(15) . . . . ?
C61B P2B C41B C46B 121.05(16) . . . . ?
C51B P2B C41B C46B -115.60(16) . . . . ?
C31B P2B C41B C46B 0.41(19) . . . . ?
C61B P2B C41B C42B -60.11(17) . . . . ?
C51B P2B C41B C42B 63.24(17) . . . . ?
C31B P2B C41B C42B 179.25(14) . . . . ?
C46B C41B C42B C43B 1.2(3) . . . . ?
P2B C41B C42B C43B -177.69(15) . . . . ?
C41B C42B C43B C44B -1.0(3) . . . . ?
C42B C43B C44B C45B -0.2(3) . . . . ?
C43B C44B C45B C46B 1.3(3) . . . . ?
C44B C45B C46B C41B -1.1(3) . . . . ?
C42B C41B C46B C45B -0.1(3) . . . . ?
P2B C41B C46B C45B 178.72(15) . . . . ?
C41B P2B C51B C56B 9.74(18) . . . . ?
C61B P2B C51B C56B 128.81(16) . . . . ?
C31B P2B C51B C56B -109.91(16) . . . . ?
C41B P2B C51B C52B -176.72(15) . . . . ?
C61B P2B C51B C52B -57.65(17) . . . . ?
C31B P2B C51B C52B 63.63(17) . . . . ?
C56B C51B C52B C53B -1.2(3) . . . . ?
P2B C51B C52B C53B -174.72(15) . . . . ?
C51B C52B C53B C54B 2.2(3) . . . . ?
C52B C53B C54B C55B -1.6(3) . . . . ?
C53B C54B C55B C56B 0.0(3) . . . . ?
C54B C55B C56B C51B 1.0(3) . . . . ?
C52B C51B C56B C55B -0.4(3) . . . . ?
P2B C51B C56B C55B 173.08(16) . . . . ?
C41B P2B C61B C66B 132.90(16) . . . . ?
C51B P2B C61B C66B 12.91(19) . . . . ?
C31B P2B C61B C66B -105.76(17) . . . . ?
C41B P2B C61B C62B -47.58(17) . . . . ?
C51B P2B C61B C62B -167.57(14) . . . . ?
C31B P2B C61B C62B 73.76(17) . . . . ?
C66B C61B C62B C63B 0.8(3) . . . . ?
P2B C61B C62B C63B -178.73(16) . . . . ?
C61B C62B C63B C64B -0.6(3) . . . . ?
C62B C63B C64B C65B 0.2(3) . . . . ?
C63B C64B C65B C66B 0.0(3) . . . . ?
C64B C65B C66B C61B 0.2(3) . . . . ?
C62B C61B C66B C65B -0.6(3) . . . . ?
P2B C61B C66B C65B 178.94(15) . . . . ?

loop_
_cod_related_entry_id
_cod_related_entry_database
_cod_related_entry_code
1 ChemSpider 30652729
